data_2230139
loop_
_publ_author_name
'Basiri, Alireza'
'Murugaiyah, Vikneswaran'
'Osman, Hasnah'
'Hemamalini, Madhukar'
'Fun, Hoong-Kun'

_publ_section_title
;
 (3<i>E</i>,5<i>E</i>)-1-Acryloyl-3,5-bis(2-chlorobenzylidene)piperidin-4-one
;
_journal_coeditor_code RZ2586
_journal_issue 5
_journal_name_full 'Acta Crystallographica Section E'
_journal_page_first o1228
_journal_page_last o1229
_journal_paper_doi 10.1107/S1600536811015042
_journal_volume 67
_journal_year 2011
_chemical_formula_iupac 'C22 H17 Cl2 N O2'
_chemical_formula_moiety 'C22 H17 Cl2 N O2'
_chemical_formula_sum 'C22 H17 Cl2 N O2'
_chemical_formula_weight 398.27
_chemical_name_systematic
;
(3<i>E</i>,5<i>E</i>)-1-Acryloyl-3,5-bis(2-chlorobenzylidene)piperidin-4-one
;
_space_group_IT_number 2
_symmetry_cell_setting triclinic
_symmetry_space_group_name_Hall '-P 1'
_symmetry_space_group_name_H-M 'P -1'
_atom_sites_solution_hydrogens geom
_atom_sites_solution_primary direct
_atom_sites_solution_secondary difmap
_audit_creation_method SHELXL-97
_cell_angle_alpha 108.3480(10)
_cell_angle_beta 102.6950(10)
_cell_angle_gamma 103.6490(10)
_cell_formula_units_Z 4
_cell_length_a 9.1426(5)
_cell_length_b 14.3459(8)
_cell_length_c 16.6637(9)
_cell_measurement_reflns_used 9967
_cell_measurement_temperature 100.00(10)
_cell_measurement_theta_max 30.09
_cell_measurement_theta_min 2.56
_cell_volume 1910.71(18)
_computing_cell_refinement 'SAINT (Bruker, 2009)'
_computing_data_collection 'APEX2 (Bruker, 2009)'
_computing_data_reduction 'SAINT (Bruker, 2009)'
_computing_molecular_graphics 'SHELXTL (Sheldrick, 2008)'
_computing_publication_material 'SHELXTL (Sheldrick, 2008) and PLATON (Spek, 2009)'
_computing_structure_refinement 'SHELXTL (Sheldrick, 2008)'
_computing_structure_solution 'SHELXTL (Sheldrick, 2008)'
_diffrn_ambient_temperature 100.00(10)
_diffrn_measured_fraction_theta_full 0.976
_diffrn_measured_fraction_theta_max 0.976
_diffrn_measurement_device_type
;
Bruker APEXII DUO CCD area-detector
;
_diffrn_measurement_method '\f and \w'
_diffrn_radiation_monochromator graphite
_diffrn_radiation_source 'fine-focus sealed tube'
_diffrn_radiation_type MoK\a
_diffrn_radiation_wavelength 0.71073
_diffrn_reflns_av_R_equivalents 0.0249
_diffrn_reflns_av_sigmaI/netI 0.0325
_diffrn_reflns_limit_h_max 11
_diffrn_reflns_limit_h_min -12
_diffrn_reflns_limit_k_max 20
_diffrn_reflns_limit_k_min -18
_diffrn_reflns_limit_l_max 23
_diffrn_reflns_limit_l_min -23
_diffrn_reflns_number 30297
_diffrn_reflns_theta_full 30.15
_diffrn_reflns_theta_max 30.15
_diffrn_reflns_theta_min 1.58
_diffrn_standards_number 0
_exptl_absorpt_coefficient_mu 0.357
_exptl_absorpt_correction_T_max 0.9468
_exptl_absorpt_correction_T_min 0.8582
_exptl_absorpt_correction_type multi-scan
_exptl_absorpt_process_details '(SADABS; Bruker, 2009)'
_exptl_crystal_colour yellow
_exptl_crystal_density_diffrn 1.384
_exptl_crystal_density_method 'not measured'
_exptl_crystal_description plate
_exptl_crystal_F_000 824
_exptl_crystal_size_max 0.44
_exptl_crystal_size_mid 0.40
_exptl_crystal_size_min 0.16
_refine_diff_density_max 1.107
_refine_diff_density_min -0.646
_refine_ls_extinction_method none
_refine_ls_goodness_of_fit_ref 1.031
_refine_ls_hydrogen_treatment mixed
_refine_ls_matrix_type full
_refine_ls_number_parameters 503
_refine_ls_number_reflns 11008
_refine_ls_number_restraints 0
_refine_ls_restrained_S_all 1.031
_refine_ls_R_factor_all 0.0583
_refine_ls_R_factor_gt 0.0456
_refine_ls_shift/su_max 0.001
_refine_ls_shift/su_mean 0.000
_refine_ls_structure_factor_coef Fsqd
_refine_ls_weighting_details 'calc w=1/[\s^2^(Fo^2^)+(0.0638P)^2^+1.1810P] where P=(Fo^2^+2Fc^2^)/3'
_refine_ls_weighting_scheme calc
_refine_ls_wR_factor_gt 0.1204
_refine_ls_wR_factor_ref 0.1321
_reflns_number_gt 8952
_reflns_number_total 11008
_reflns_threshold_expression I>2\s(I)
_cod_data_source_file rz2586.cif
_cod_data_source_block I
_cod_database_code 2230139
_cod_database_fobs_code 2230139

loop_
_symmetry_equiv_pos_as_xyz
'x, y, z'
'-x, -y, -z'

loop_
_atom_site_type_symbol
_atom_site_label
_atom_site_fract_x
_atom_site_fract_y
_atom_site_fract_z
_atom_site_U_iso_or_equiv
_atom_site_adp_type
_atom_site_calc_flag
_atom_site_refinement_flags
_atom_site_occupancy
_atom_site_symmetry_multiplicity
_atom_site_disorder_assembly
_atom_site_disorder_group
Cl Cl1A 0.73359(6) 0.69893(3) 0.19867(3) 0.03298(11) Uani d . 1 1 . .
Cl Cl2A 1.26065(7) 1.12704(4) -0.00037(5) 0.04944(15) Uani d . 1 1 . .
O O1A 1.14934(15) 0.84607(9) 0.10213(8) 0.0263(3) Uani d . 1 1 . .
O O2A 0.62640(15) 0.62692(9) -0.19689(8) 0.0272(3) Uani d . 1 1 . .
N N1A 0.89407(16) 0.67110(11) -0.15374(9) 0.0223(3) Uani d . 1 1 . .
C C1A 0.71064(19) 0.57830(12) 0.11990(11) 0.0220(3) Uani d . 1 1 . .
C C2A 0.6011(2) 0.49154(14) 0.11782(12) 0.0272(3) Uani d . 1 1 . .
H H2AA 0.5427 0.4988 0.1573 0.033 Uiso calc R 1 1 . .
C C3A 0.5792(2) 0.39396(14) 0.05665(13) 0.0288(4) Uani d . 1 1 . .
H H3AA 0.5053 0.3355 0.0545 0.035 Uiso calc R 1 1 . .
C C4A 0.6682(2) 0.38369(13) -0.00161(12) 0.0269(3) Uani d . 1 1 . .
H H4AA 0.6551 0.3181 -0.0420 0.032 Uiso calc R 1 1 . .
C C5A 0.77649(19) 0.47130(12) 0.00057(11) 0.0220(3) Uani d . 1 1 . .
H H5AA 0.8349 0.4635 -0.0389 0.026 Uiso calc R 1 1 . .
C C6A 0.79983(18) 0.57133(12) 0.06093(10) 0.0191(3) Uani d . 1 1 . .
C C7A 0.91519(18) 0.66502(12) 0.06621(10) 0.0182(3) Uani d . 1 1 . .
H H7AA 0.9626 0.7183 0.1225 0.022 Uiso calc R 1 1 . .
C C8A 0.96124(18) 0.68365(11) -0.00029(10) 0.0184(3) Uani d . 1 1 . .
C C9A 0.8916(2) 0.61170(12) -0.09734(10) 0.0220(3) Uani d . 1 1 . .
H H9AA 0.9522 0.5651 -0.1110 0.026 Uiso calc R 1 1 . .
H H9AB 0.7830 0.5699 -0.1092 0.026 Uiso calc R 1 1 . .
C C10A 1.05515(19) 0.73114(13) -0.14312(10) 0.0231(3) Uani d . 1 1 . .
H H10A 1.0517 0.7655 -0.1848 0.028 Uiso calc R 1 1 . .
H H10B 1.1166 0.6849 -0.1560 0.028 Uiso calc R 1 1 . .
C C11A 1.13322(18) 0.81139(12) -0.04866(10) 0.0189(3) Uani d . 1 1 . .
C C12A 1.08627(18) 0.78603(11) 0.02452(10) 0.0189(3) Uani d . 1 1 . .
C C13A 1.23844(19) 0.90544(12) -0.02641(11) 0.0219(3) Uani d . 1 1 . .
H H13A 1.2719 0.9500 0.0333 0.026 Uiso calc R 1 1 . .
C C14A 1.3064(2) 0.94591(14) -0.08475(12) 0.0293(4) Uani d . 1 1 . .
C C15A 1.3639(2) 0.88519(18) -0.14667(13) 0.0379(5) Uani d . 1 1 . .
H H15A 1.3529 0.8170 -0.1525 0.045 Uiso calc R 1 1 . .
C C16A 1.4369(3) 0.9256(2) -0.19928(14) 0.0541(7) Uani d . 1 1 . .
H H16A 1.4726 0.8843 -0.2405 0.065 Uiso calc R 1 1 . .
C C17A 1.4558(3) 1.0263(2) -0.18998(16) 0.0568(8) Uani d . 1 1 . .
H H17A 1.5055 1.0532 -0.2247 0.068 Uiso calc R 1 1 . .
C C18A 1.4020(3) 1.0886(2) -0.12963(18) 0.0535(7) Uani d . 1 1 . .
H H18A 1.4154 1.1569 -0.1239 0.064 Uiso calc R 1 1 . .
C C19A 1.3276(2) 1.04845(16) -0.07725(15) 0.0384(5) Uani d . 1 1 . .
C C20A 0.7534(2) 0.67443(12) -0.20127(10) 0.0215(3) Uani d . 1 1 . .
C C21A 0.7581(2) 0.73289(14) -0.26091(11) 0.0273(3) Uani d . 1 1 . .
H H21A 0.8551 0.7700 -0.2623 0.033 Uiso calc R 1 1 . .
C C22A 0.6255(3) 0.73198(17) -0.31145(16) 0.0413(5) Uani d . 1 1 . .
Cl Cl1B 0.66752(5) 0.47648(3) 0.49413(3) 0.03091(10) Uani d . 1 1 . .
Cl Cl2B 0.27364(6) -0.25290(4) 0.23104(3) 0.03402(11) Uani d . 1 1 . .
O O1B 0.50001(14) 0.11375(9) 0.41521(8) 0.0239(2) Uani d . 1 1 . .
O O2B 1.06328(17) 0.17824(9) 0.37831(9) 0.0306(3) Uani d . 1 1 . .
N N1B 0.92667(16) 0.09419(10) 0.44623(9) 0.0206(3) Uani d . 1 1 . .
C C1B 0.8476(2) 0.48776(12) 0.56386(11) 0.0226(3) Uani d . 1 1 . .
C C2B 0.9637(2) 0.58533(13) 0.60446(12) 0.0279(4) Uani d . 1 1 . .
H H2BA 0.9435 0.6419 0.5943 0.034 Uiso calc R 1 1 . .
C C3B 1.1093(2) 0.59741(14) 0.66010(12) 0.0326(4) Uani d . 1 1 . .
H H3BA 1.1891 0.6618 0.6856 0.039 Uiso calc R 1 1 . .
C C4B 1.1371(2) 0.51401(15) 0.67801(12) 0.0342(4) Uani d . 1 1 . .
H H4BA 1.2339 0.5231 0.7172 0.041 Uiso calc R 1 1 . .
C C5B 1.0198(2) 0.41642(14) 0.63712(11) 0.0284(4) Uani d . 1 1 . .
H H5BA 1.0390 0.3612 0.6503 0.034 Uiso calc R 1 1 . .
C C6B 0.8727(2) 0.39952(12) 0.57631(10) 0.0213(3) Uani d . 1 1 . .
C C7B 0.75084(19) 0.29687(12) 0.52643(10) 0.0205(3) Uani d . 1 1 . .
H H7BA 0.6459 0.2955 0.5128 0.025 Uiso calc R 1 1 . .
C C8B 0.77430(18) 0.20415(12) 0.49812(10) 0.0186(3) Uani d . 1 1 . .
C C9B 0.93589(19) 0.19091(12) 0.51313(11) 0.0208(3) Uani d . 1 1 . .
H H9BA 1.0108 0.2488 0.5098 0.025 Uiso calc R 1 1 . .
H H9BB 0.9734 0.1904 0.5721 0.025 Uiso calc R 1 1 . .
C C10B 0.82372(19) 0.00428(12) 0.45274(12) 0.0226(3) Uani d . 1 1 . .
H H10C 0.8583 0.0066 0.5129 0.027 Uiso calc R 1 1 . .
H H10D 0.8298 -0.0591 0.4122 0.027 Uiso calc R 1 1 . .
C C11B 0.65483(18) 0.00467(11) 0.42949(10) 0.0179(3) Uani d . 1 1 . .
C C12B 0.63143(18) 0.10822(12) 0.44444(10) 0.0182(3) Uani d . 1 1 . .
C C13B 0.52661(18) -0.08136(12) 0.39480(10) 0.0184(3) Uani d . 1 1 . .
H H13B 0.4282 -0.0727 0.3785 0.022 Uiso calc R 1 1 . .
C C14B 0.52654(18) -0.18800(12) 0.38001(10) 0.0186(3) Uani d . 1 1 . .
C C15B 0.63354(18) -0.21000(12) 0.43978(11) 0.0208(3) Uani d . 1 1 . .
H H15B 0.7100 -0.1552 0.4892 0.025 Uiso calc R 1 1 . .
C C16B 0.62897(19) -0.31117(12) 0.42763(11) 0.0228(3) Uani d . 1 1 . .
H H16B 0.7017 -0.3234 0.4683 0.027 Uiso calc R 1 1 . .
C C17B 0.5149(2) -0.39402(12) 0.35426(11) 0.0244(3) Uani d . 1 1 . .
H H17B 0.5122 -0.4619 0.3451 0.029 Uiso calc R 1 1 . .
C C18B 0.4052(2) -0.37492(13) 0.29471(11) 0.0253(3) Uani d . 1 1 . .
H H18B 0.3277 -0.4301 0.2460 0.030 Uiso calc R 1 1 . .
C C19B 0.41142(19) -0.27359(13) 0.30805(10) 0.0222(3) Uani d . 1 1 . .
C C20B 0.98641(19) 0.09578(12) 0.37874(11) 0.0211(3) Uani d . 1 1 . .
C C21B 0.9646(2) -0.00569(14) 0.30854(12) 0.0308(4) Uani d . 1 1 . .
H H21B 0.8758 -0.0628 0.2943 0.037 Uiso calc R 1 1 . .
C C22B 1.0686(4) -0.0153(2) 0.26683(19) 0.0587(8) Uani d . 1 1 . .
H H22A 0.620(3) 0.769(2) -0.3504(17) 0.044(7) Uiso d . 1 1 . .
H H22C 1.055(4) -0.080(2) 0.223(2) 0.062(8) Uiso d . 1 1 . .
H H22B 0.525(4) 0.697(2) -0.3109(19) 0.058(8) Uiso d . 1 1 . .
H H22D 1.163(3) 0.042(2) 0.2836(19) 0.055(8) Uiso d . 1 1 . .

loop_
_atom_site_aniso_label
_atom_site_aniso_U_11
_atom_site_aniso_U_22
_atom_site_aniso_U_33
_atom_site_aniso_U_12
_atom_site_aniso_U_13
_atom_site_aniso_U_23
Cl1A 0.0399(2) 0.0270(2) 0.0347(2) 0.00755(17) 0.02366(19) 0.00988(17)
Cl2A 0.0486(3) 0.0240(2) 0.0756(4) 0.0120(2) 0.0174(3) 0.0207(2)
O1A 0.0305(6) 0.0220(5) 0.0193(5) -0.0006(5) 0.0088(5) 0.0050(4)
O2A 0.0253(6) 0.0242(6) 0.0322(6) 0.0026(5) 0.0095(5) 0.0147(5)
N1A 0.0220(6) 0.0215(6) 0.0188(6) -0.0016(5) 0.0039(5) 0.0102(5)
C1A 0.0214(7) 0.0219(7) 0.0244(7) 0.0054(6) 0.0084(6) 0.0116(6)
C2A 0.0244(8) 0.0307(8) 0.0325(8) 0.0058(7) 0.0130(7) 0.0196(7)
C3A 0.0251(8) 0.0245(8) 0.0379(9) 0.0020(6) 0.0080(7) 0.0193(7)
C4A 0.0266(8) 0.0180(7) 0.0354(9) 0.0049(6) 0.0067(7) 0.0133(6)
C5A 0.0216(7) 0.0201(7) 0.0267(7) 0.0064(6) 0.0079(6) 0.0123(6)
C6A 0.0181(7) 0.0201(7) 0.0220(7) 0.0056(5) 0.0060(5) 0.0126(6)
C7A 0.0172(7) 0.0177(6) 0.0205(7) 0.0051(5) 0.0065(5) 0.0084(5)
C8A 0.0198(7) 0.0154(6) 0.0198(6) 0.0048(5) 0.0060(5) 0.0074(5)
C9A 0.0261(8) 0.0172(7) 0.0195(7) 0.0027(6) 0.0045(6) 0.0081(5)
C10A 0.0217(7) 0.0245(7) 0.0191(7) 0.0002(6) 0.0079(6) 0.0078(6)
C11A 0.0194(7) 0.0185(7) 0.0187(6) 0.0045(5) 0.0069(5) 0.0078(5)
C12A 0.0203(7) 0.0168(6) 0.0210(7) 0.0050(5) 0.0086(5) 0.0083(5)
C13A 0.0234(7) 0.0190(7) 0.0215(7) 0.0033(6) 0.0058(6) 0.0090(6)
C14A 0.0248(8) 0.0296(9) 0.0276(8) -0.0008(7) 0.0026(6) 0.0146(7)
C15A 0.0317(10) 0.0429(11) 0.0307(9) -0.0011(8) 0.0102(8) 0.0131(8)
C16A 0.0311(11) 0.0887(19) 0.0284(10) -0.0065(11) 0.0093(8) 0.0238(11)
C17A 0.0380(12) 0.0836(19) 0.0382(12) -0.0107(12) 0.0044(9) 0.0379(13)
C18A 0.0389(12) 0.0525(14) 0.0588(15) -0.0104(10) -0.0047(10) 0.0409(12)
C19A 0.0320(10) 0.0340(10) 0.0434(11) 0.0002(8) 0.0012(8) 0.0226(9)
C20A 0.0262(8) 0.0160(7) 0.0192(7) 0.0024(6) 0.0067(6) 0.0065(5)
C21A 0.0305(9) 0.0257(8) 0.0259(8) 0.0033(7) 0.0080(7) 0.0152(7)
C22A 0.0382(11) 0.0370(11) 0.0470(12) 0.0027(9) 0.0033(9) 0.0280(10)
Cl1B 0.0293(2) 0.0257(2) 0.0474(3) 0.01379(16) 0.01302(18) 0.02254(18)
Cl2B 0.0352(2) 0.0304(2) 0.0266(2) 0.00998(18) -0.00371(17) 0.00815(16)
O1B 0.0216(6) 0.0246(6) 0.0301(6) 0.0109(4) 0.0074(5) 0.0148(5)
O2B 0.0405(7) 0.0196(6) 0.0345(7) 0.0052(5) 0.0200(6) 0.0120(5)
N1B 0.0204(6) 0.0135(5) 0.0311(7) 0.0061(5) 0.0130(5) 0.0092(5)
C1B 0.0270(8) 0.0208(7) 0.0267(7) 0.0106(6) 0.0143(6) 0.0117(6)
C2B 0.0351(9) 0.0200(7) 0.0326(9) 0.0093(7) 0.0189(7) 0.0094(6)
C3B 0.0352(10) 0.0239(8) 0.0304(9) 0.0040(7) 0.0140(7) 0.0019(7)
C4B 0.0348(10) 0.0313(9) 0.0263(8) 0.0113(8) 0.0046(7) 0.0012(7)
C5B 0.0343(9) 0.0249(8) 0.0240(8) 0.0132(7) 0.0067(7) 0.0062(6)
C6B 0.0273(8) 0.0191(7) 0.0227(7) 0.0109(6) 0.0130(6) 0.0091(6)
C7B 0.0231(7) 0.0206(7) 0.0251(7) 0.0104(6) 0.0118(6) 0.0130(6)
C8B 0.0211(7) 0.0184(7) 0.0215(7) 0.0082(5) 0.0098(6) 0.0110(5)
C9B 0.0211(7) 0.0174(7) 0.0251(7) 0.0081(6) 0.0084(6) 0.0078(6)
C10B 0.0189(7) 0.0167(7) 0.0375(9) 0.0062(5) 0.0116(6) 0.0153(6)
C11B 0.0200(7) 0.0181(6) 0.0216(7) 0.0084(5) 0.0093(5) 0.0122(5)
C12B 0.0210(7) 0.0189(7) 0.0205(7) 0.0085(5) 0.0096(5) 0.0117(5)
C13B 0.0190(7) 0.0200(7) 0.0196(6) 0.0076(5) 0.0070(5) 0.0104(5)
C14B 0.0182(7) 0.0182(7) 0.0218(7) 0.0053(5) 0.0086(5) 0.0095(5)
C15B 0.0185(7) 0.0181(7) 0.0263(7) 0.0037(5) 0.0068(6) 0.0113(6)
C16B 0.0210(7) 0.0202(7) 0.0313(8) 0.0068(6) 0.0095(6) 0.0145(6)
C17B 0.0279(8) 0.0172(7) 0.0315(8) 0.0077(6) 0.0140(7) 0.0105(6)
C18B 0.0280(8) 0.0192(7) 0.0239(7) 0.0042(6) 0.0081(6) 0.0049(6)
C19B 0.0225(7) 0.0237(7) 0.0201(7) 0.0074(6) 0.0063(6) 0.0087(6)
C20B 0.0203(7) 0.0175(7) 0.0253(7) 0.0056(6) 0.0081(6) 0.0081(6)
C21B 0.0358(10) 0.0205(8) 0.0293(8) 0.0056(7) 0.0095(7) 0.0039(6)
C22B 0.079(2) 0.0316(11) 0.0617(16) 0.0099(12) 0.0490(15) 0.0015(11)

loop_
_atom_type_symbol
_atom_type_description
_atom_type_scat_dispersion_real
_atom_type_scat_dispersion_imag
_atom_type_scat_source
C C 0.0033 0.0016 'International Tables Vol C Tables 4.2.6.8 and 6.1.1.4'
H H 0.0000 0.0000 'International Tables Vol C Tables 4.2.6.8 and 6.1.1.4'
N N 0.0061 0.0033 'International Tables Vol C Tables 4.2.6.8 and 6.1.1.4'
O O 0.0106 0.0060 'International Tables Vol C Tables 4.2.6.8 and 6.1.1.4'
Cl Cl 0.1484 0.1585 'International Tables Vol C Tables 4.2.6.8 and 6.1.1.4'

loop_
_geom_angle_atom_site_label_1
_geom_angle_atom_site_label_2
_geom_angle_atom_site_label_3
_geom_angle_site_symmetry_1
_geom_angle_site_symmetry_3
_geom_angle
_geom_angle_publ_flag
C20A N1A C9A . . 119.33(13) ?
C20A N1A C10A . . 127.79(14) ?
C9A N1A C10A . . 112.45(13) ?
C2A C1A C6A . . 122.26(15) ?
C2A C1A Cl1A . . 117.47(13) ?
C6A C1A Cl1A . . 120.27(12) ?
C3A C2A C1A . . 119.58(16) ?
C3A C2A H2AA . . 120.2 ?
C1A C2A H2AA . . 120.2 ?
C2A C3A C4A . . 119.82(15) ?
C2A C3A H3AA . . 120.1 ?
C4A C3A H3AA . . 120.1 ?
C5A C4A C3A . . 120.05(16) ?
C5A C4A H4AA . . 120.0 ?
C3A C4A H4AA . . 120.0 ?
C4A C5A C6A . . 121.48(16) ?
C4A C5A H5AA . . 119.3 ?
C6A C5A H5AA . . 119.3 ?
C5A C6A C1A . . 116.79(14) ?
C5A C6A C7A . . 122.87(14) ?
C1A C6A C7A . . 120.29(14) ?
C8A C7A C6A . . 128.07(14) ?
C8A C7A H7AA . . 116.0 ?
C6A C7A H7AA . . 116.0 ?
C7A C8A C12A . . 116.92(13) ?
C7A C8A C9A . . 124.88(14) ?
C12A C8A C9A . . 118.15(13) ?
N1A C9A C8A . . 110.41(12) ?
N1A C9A H9AA . . 109.6 ?
C8A C9A H9AA . . 109.6 ?
N1A C9A H9AB . . 109.6 ?
C8A C9A H9AB . . 109.6 ?
H9AA C9A H9AB . . 108.1 ?
N1A C10A C11A . . 109.79(12) ?
N1A C10A H10A . . 109.7 ?
C11A C10A H10A . . 109.7 ?
N1A C10A H10B . . 109.7 ?
C11A C10A H10B . . 109.7 ?
H10A C10A H10B . . 108.2 ?
C13A C11A C12A . . 117.63(14) ?
C13A C11A C10A . . 124.21(14) ?
C12A C11A C10A . . 118.12(13) ?
O1A C12A C11A . . 120.96(14) ?
O1A C12A C8A . . 120.93(14) ?
C11A C12A C8A . . 118.10(13) ?
C11A C13A C14A . . 127.59(15) ?
C11A C13A H13A . . 116.2 ?
C14A C13A H13A . . 116.2 ?
C19A C14A C15A . . 117.47(18) ?
C19A C14A C13A . . 121.45(18) ?
C15A C14A C13A . . 120.93(17) ?
C16A C15A C14A . . 121.1(2) ?
C16A C15A H15A . . 119.5 ?
C14A C15A H15A . . 119.5 ?
C17A C16A C15A . . 119.8(3) ?
C17A C16A H16A . . 120.1 ?
C15A C16A H16A . . 120.1 ?
C16A C17A C18A . . 120.9(2) ?
C16A C17A H17A . . 119.6 ?
C18A C17A H17A . . 119.6 ?
C17A C18A C19A . . 119.7(2) ?
C17A C18A H18A . . 120.2 ?
C19A C18A H18A . . 120.2 ?
C18A C19A C14A . . 121.1(2) ?
C18A C19A Cl2A . . 119.90(19) ?
C14A C19A Cl2A . . 119.04(16) ?
O2A C20A N1A . . 120.45(15) ?
O2A C20A C21A . . 120.99(16) ?
N1A C20A C21A . . 118.50(14) ?
C22A C21A C20A . . 119.99(17) ?
C22A C21A H21A . . 120.0 ?
C20A C21A H21A . . 120.0 ?
C21A C22A H22A . . 124.2(16) ?
C21A C22A H22B . . 122.6(18) ?
H22A C22A H22B . . 113(2) ?
C20B N1B C9B . . 120.01(13) ?
C20B N1B C10B . . 127.25(14) ?
C9B N1B C10B . . 111.67(13) ?
C2B C1B C6B . . 122.55(16) ?
C2B C1B Cl1B . . 117.54(13) ?
C6B C1B Cl1B . . 119.91(13) ?
C3B C2B C1B . . 119.30(17) ?
C3B C2B H2BA . . 120.3 ?
C1B C2B H2BA . . 120.3 ?
C2B C3B C4B . . 120.32(17) ?
C2B C3B H3BA . . 119.8 ?
C4B C3B H3BA . . 119.8 ?
C3B C4B C5B . . 119.92(18) ?
C3B C4B H4BA . . 120.0 ?
C5B C4B H4BA . . 120.0 ?
C4B C5B C6B . . 121.53(17) ?
C4B C5B H5BA . . 119.2 ?
C6B C5B H5BA . . 119.2 ?
C1B C6B C5B . . 116.21(15) ?
C1B C6B C7B . . 120.32(15) ?
C5B C6B C7B . . 123.47(15) ?
C8B C7B C6B . . 127.12(15) ?
C8B C7B H7BA . . 116.4 ?
C6B C7B H7BA . . 116.4 ?
C7B C8B C12B . . 118.21(14) ?
C7B C8B C9B . . 124.09(14) ?
C12B C8B C9B . . 117.63(13) ?
N1B C9B C8B . . 109.99(13) ?
N1B C9B H9BA . . 109.7 ?
C8B C9B H9BA . . 109.7 ?
N1B C9B H9BB . . 109.7 ?
C8B C9B H9BB . . 109.7 ?
H9BA C9B H9BB . . 108.2 ?
N1B C10B C11B . . 109.53(13) ?
N1B C10B H10C . . 109.8 ?
C11B C10B H10C . . 109.8 ?
N1B C10B H10D . . 109.8 ?
C11B C10B H10D . . 109.8 ?
H10C C10B H10D . . 108.2 ?
C13B C11B C12B . . 118.89(14) ?
C13B C11B C10B . . 124.03(14) ?
C12B C11B C10B . . 117.06(13) ?
O1B C12B C11B . . 120.86(14) ?
O1B C12B C8B . . 121.61(14) ?
C11B C12B C8B . . 117.52(13) ?
C11B C13B C14B . . 126.35(14) ?
C11B C13B H13B . . 116.8 ?
C14B C13B H13B . . 116.8 ?
C19B C14B C15B . . 116.55(14) ?
C19B C14B C13B . . 121.11(14) ?
C15B C14B C13B . . 122.19(14) ?
C16B C15B C14B . . 122.09(15) ?
C16B C15B H15B . . 119.0 ?
C14B C15B H15B . . 119.0 ?
C15B C16B C17B . . 119.62(15) ?
C15B C16B H16B . . 120.2 ?
C17B C16B H16B . . 120.2 ?
C18B C17B C16B . . 119.69(15) ?
C18B C17B H17B . . 120.2 ?
C16B C17B H17B . . 120.2 ?
C19B C18B C17B . . 119.85(15) ?
C19B C18B H18B . . 120.1 ?
C17B C18B H18B . . 120.1 ?
C18B C19B C14B . . 122.17(15) ?
C18B C19B Cl2B . . 118.41(13) ?
C14B C19B Cl2B . . 119.40(13) ?
O2B C20B N1B . . 120.88(14) ?
O2B C20B C21B . . 121.09(15) ?
N1B C20B C21B . . 117.92(14) ?
C22B C21B C20B . . 120.63(19) ?
C22B C21B H21B . . 119.7 ?
C20B C21B H21B . . 119.7 ?
C21B C22B H22C . . 120.4(18) ?
C21B C22B H22D . . 119.8(17) ?
H22C C22B H22D . . 120(2) ?

loop_
_geom_bond_atom_site_label_1
_geom_bond_atom_site_label_2
_geom_bond_site_symmetry_2
_geom_bond_distance
_geom_bond_publ_flag
Cl1A C1A . 1.7434(17) ?
Cl2A C19A . 1.746(3) ?
O1A C12A . 1.2180(19) ?
O2A C20A . 1.230(2) ?
N1A C20A . 1.374(2) ?
N1A C9A . 1.454(2) ?
N1A C10A . 1.460(2) ?
C1A C2A . 1.387(2) ?
C1A C6A . 1.403(2) ?
C2A C3A . 1.385(3) ?
C2A H2AA . 0.9300 ?
C3A C4A . 1.393(3) ?
C3A H3AA . 0.9300 ?
C4A C5A . 1.389(2) ?
C4A H4AA . 0.9300 ?
C5A C6A . 1.403(2) ?
C5A H5AA . 0.9300 ?
C6A C7A . 1.464(2) ?
C7A C8A . 1.347(2) ?
C7A H7AA . 0.9300 ?
C8A C12A . 1.501(2) ?
C8A C9A . 1.508(2) ?
C9A H9AA . 0.9700 ?
C9A H9AB . 0.9700 ?
C10A C11A . 1.513(2) ?
C10A H10A . 0.9700 ?
C10A H10B . 0.9700 ?
C11A C13A . 1.341(2) ?
C11A C12A . 1.497(2) ?
C13A C14A . 1.456(2) ?
C13A H13A . 0.9300 ?
C14A C19A . 1.399(3) ?
C14A C15A . 1.410(3) ?
C15A C16A . 1.395(3) ?
C15A H15A . 0.9300 ?
C16A C17A . 1.367(4) ?
C16A H16A . 0.9300 ?
C17A C18A . 1.382(4) ?
C17A H17A . 0.9300 ?
C18A C19A . 1.396(3) ?
C18A H18A . 0.9300 ?
C20A C21A . 1.490(2) ?
C21A C22A . 1.310(3) ?
C21A H21A . 0.9300 ?
C22A H22A . 0.96(3) ?
C22A H22B . 0.94(3) ?
Cl1B C1B . 1.7328(18) ?
Cl2B C19B . 1.7399(17) ?
O1B C12B . 1.2244(19) ?
O2B C20B . 1.2283(19) ?
N1B C20B . 1.358(2) ?
N1B C9B . 1.4508(19) ?
N1B C10B . 1.4565(19) ?
C1B C2B . 1.389(2) ?
C1B C6B . 1.407(2) ?
C2B C3B . 1.382(3) ?
C2B H2BA . 0.9300 ?
C3B C4B . 1.385(3) ?
C3B H3BA . 0.9300 ?
C4B C5B . 1.394(3) ?
C4B H4BA . 0.9300 ?
C5B C6B . 1.409(2) ?
C5B H5BA . 0.9300 ?
C6B C7B . 1.466(2) ?
C7B C8B . 1.350(2) ?
C7B H7BA . 0.9300 ?
C8B C12B . 1.504(2) ?
C8B C9B . 1.510(2) ?
C9B H9BA . 0.9700 ?
C9B H9BB . 0.9700 ?
C10B C11B . 1.509(2) ?
C10B H10C . 0.9700 ?
C10B H10D . 0.9700 ?
C11B C13B . 1.342(2) ?
C11B C12B . 1.502(2) ?
C13B C14B . 1.471(2) ?
C13B H13B . 0.9300 ?
C14B C19B . 1.401(2) ?
C14B C15B . 1.401(2) ?
C15B C16B . 1.390(2) ?
C15B H15B . 0.9300 ?
C16B C17B . 1.391(2) ?
C16B H16B . 0.9300 ?
C17B C18B . 1.389(2) ?
C17B H17B . 0.9300 ?
C18B C19B . 1.385(2) ?
C18B H18B . 0.9300 ?
C20B C21B . 1.488(2) ?
C21B C22B . 1.303(3) ?
C21B H21B . 0.9300 ?
C22B H22C . 0.95(3) ?
C22B H22D . 0.95(3) ?

loop_
_geom_hbond_atom_site_label_D
_geom_hbond_atom_site_label_H
_geom_hbond_atom_site_label_A
_geom_hbond_site_symmetry_A
_geom_hbond_distance_DH
_geom_hbond_distance_HA
_geom_hbond_distance_DA
_geom_hbond_angle_DHA
_geom_hbond_publ_flag
C2A H2AA O2A 2_665 0.9300 2.4400 3.146(2) 133.00 yes
C2B H2BA O2B 2_766 0.9300 2.4900 3.385(2) 161.00 yes
C21A H21A O2B 2_765 0.9300 2.4700 3.180(2) 133.00 yes
C22A H22A O1B 2_665 0.96(3) 2.59(3) 3.455(3) 151(2) yes
C22B H22C O1A 1_545 0.94(3) 2.40(3) 3.191(3) 141(3) yes

loop_
_geom_torsion_atom_site_label_1
_geom_torsion_atom_site_label_2
_geom_torsion_atom_site_label_3
_geom_torsion_atom_site_label_4
_geom_torsion_site_symmetry_1
_geom_torsion_site_symmetry_2
_geom_torsion_site_symmetry_3
_geom_torsion_site_symmetry_4
_geom_torsion
_geom_torsion_publ_flag
C6A C1A C2A C3A . . . . 0.9(3) ?
Cl1A C1A C2A C3A . . . . -179.72(14) ?
C1A C2A C3A C4A . . . . 0.6(3) ?
C2A C3A C4A C5A . . . . -1.2(3) ?
C3A C4A C5A C6A . . . . 0.3(3) ?
C4A C5A C6A C1A . . . . 1.1(2) ?
C4A C5A C6A C7A . . . . 178.74(15) ?
C2A C1A C6A C5A . . . . -1.7(2) ?
Cl1A C1A C6A C5A . . . . 178.93(12) ?
C2A C1A C6A C7A . . . . -179.43(15) ?
Cl1A C1A C6A C7A . . . . 1.2(2) ?
C5A C6A C7A C8A . . . . 32.4(3) ?
C1A C6A C7A C8A . . . . -150.03(17) ?
C6A C7A C8A C12A . . . . -178.17(14) ?
C6A C7A C8A C9A . . . . 4.7(3) ?
C20A N1A C9A C8A . . . . -110.40(16) ?
C10A N1A C9A C8A . . . . 62.70(18) ?
C7A C8A C9A N1A . . . . 147.54(16) ?
C12A C8A C9A N1A . . . . -29.6(2) ?
C20A N1A C10A C11A . . . . 109.04(17) ?
C9A N1A C10A C11A . . . . -63.35(18) ?
N1A C10A C11A C13A . . . . -146.70(16) ?
N1A C10A C11A C12A . . . . 31.1(2) ?
C13A C11A C12A O1A . . . . -4.7(2) ?
C10A C11A C12A O1A . . . . 177.33(16) ?
C13A C11A C12A C8A . . . . 176.31(15) ?
C10A C11A C12A C8A . . . . -1.6(2) ?
C7A C8A C12A O1A . . . . 4.4(2) ?
C9A C8A C12A O1A . . . . -178.23(15) ?
C7A C8A C12A C11A . . . . -176.63(14) ?
C9A C8A C12A C11A . . . . 0.7(2) ?
C12A C11A C13A C14A . . . . 177.29(17) ?
C10A C11A C13A C14A . . . . -4.9(3) ?
C11A C13A C14A C19A . . . . 139.06(19) ?
C11A C13A C14A C15A . . . . -45.5(3) ?
C19A C14A C15A C16A . . . . -0.9(3) ?
C13A C14A C15A C16A . . . . -176.49(18) ?
C14A C15A C16A C17A . . . . 1.1(3) ?
C15A C16A C17A C18A . . . . -0.6(4) ?
C16A C17A C18A C19A . . . . 0.1(4) ?
C17A C18A C19A C14A . . . . 0.0(3) ?
C17A C18A C19A Cl2A . . . . 179.58(17) ?
C15A C14A C19A C18A . . . . 0.4(3) ?
C13A C14A C19A C18A . . . . 175.93(18) ?
C15A C14A C19A Cl2A . . . . -179.19(15) ?
C13A C14A C19A Cl2A . . . . -3.6(3) ?
C9A N1A C20A O2A . . . . -0.7(2) ?
C10A N1A C20A O2A . . . . -172.58(15) ?
C9A N1A C20A C21A . . . . -178.06(14) ?
C10A N1A C20A C21A . . . . 10.0(2) ?
O2A C20A C21A C22A . . . . -1.8(3) ?
N1A C20A C21A C22A . . . . 175.60(19) ?
C6B C1B C2B C3B . . . . -0.7(3) ?
Cl1B C1B C2B C3B . . . . -179.57(13) ?
C1B C2B C3B C4B . . . . -2.6(3) ?
C2B C3B C4B C5B . . . . 2.4(3) ?
C3B C4B C5B C6B . . . . 1.0(3) ?
C2B C1B C6B C5B . . . . 3.8(2) ?
Cl1B C1B C6B C5B . . . . -177.27(12) ?
C2B C1B C6B C7B . . . . -175.17(15) ?
Cl1B C1B C6B C7B . . . . 3.7(2) ?
C4B C5B C6B C1B . . . . -4.0(2) ?
C4B C5B C6B C7B . . . . 175.01(16) ?
C1B C6B C7B C8B . . . . 147.74(16) ?
C5B C6B C7B C8B . . . . -31.2(3) ?
C6B C7B C8B C12B . . . . -177.54(14) ?
C6B C7B C8B C9B . . . . -0.6(3) ?
C20B N1B C9B C8B . . . . 105.76(16) ?
C10B N1B C9B C8B . . . . -63.28(17) ?
C7B C8B C9B N1B . . . . -156.07(14) ?
C12B C8B C9B N1B . . . . 20.90(18) ?
C20B N1B C10B C11B . . . . -101.86(18) ?
C9B N1B C10B C11B . . . . 66.19(17) ?
N1B C10B C11B C13B . . . . 152.27(15) ?
N1B C10B C11B C12B . . . . -26.11(19) ?
C13B C11B C12B O1B . . . . -9.4(2) ?
C10B C11B C12B O1B . . . . 169.05(14) ?
C13B C11B C12B C8B . . . . 169.27(13) ?
C10B C11B C12B C8B . . . . -12.25(19) ?
C7B C8B C12B O1B . . . . 10.9(2) ?
C9B C8B C12B O1B . . . . -166.22(14) ?
C7B C8B C12B C11B . . . . -167.75(13) ?
C9B C8B C12B C11B . . . . 15.10(19) ?
C12B C11B C13B C14B . . . . -176.59(14) ?
C10B C11B C13B C14B . . . . 5.0(2) ?
C11B C13B C14B C19B . . . . -147.10(16) ?
C11B C13B C14B C15B . . . . 37.4(2) ?
C19B C14B C15B C16B . . . . 1.5(2) ?
C13B C14B C15B C16B . . . . 177.25(14) ?
C14B C15B C16B C17B . . . . -0.2(2) ?
C15B C16B C17B C18B . . . . -1.1(2) ?
C16B C17B C18B C19B . . . . 0.9(2) ?
C17B C18B C19B C14B . . . . 0.5(3) ?
C17B C18B C19B Cl2B . . . . 179.08(13) ?
C15B C14B C19B C18B . . . . -1.7(2) ?
C13B C14B C19B C18B . . . . -177.44(15) ?
C15B C14B C19B Cl2B . . . . 179.76(12) ?
C13B C14B C19B Cl2B . . . . 4.0(2) ?
C9B N1B C20B O2B . . . . 7.7(2) ?
C10B N1B C20B O2B . . . . 174.88(16) ?
C9B N1B C20B C21B . . . . -176.05(15) ?
C10B N1B C20B C21B . . . . -8.9(2) ?
O2B C20B C21B C22B . . . . 26.4(3) ?
N1B C20B C21B C22B . . . . -149.8(2) ?
